data_4326576
loop_
_publ_author_name
'Treffly B. Ditri'
'Curtis E. Moore'
'Arnold L. Rheingold'
'Joshua S. Figueroa'

_publ_section_title
;
 Oxidative Decarbonylation of m-Terphenyl Isocyanide Complexes of
 Molybdenum and Tungsten: Precursors to Low-Coordinate Isocyanide
 Complexes
;
_journal_name_full 'Inorganic Chemistry'
_journal_page_first 10448
_journal_page_last 10459
_journal_paper_doi 10.1021/ic2015868
_journal_volume 50
_journal_year 2011
_chemical_formula_sum 'C142 H178 Mo2 N8 O Si2'
_chemical_formula_weight 2260.98
_chemical_name_common (eta6-C6H6)Mo(N2)(CNArDipp2)2
_chemical_name_systematic
; 
 ? 
;
_space_group_IT_number 2
_symmetry_cell_setting triclinic
_symmetry_space_group_name_Hall '-P 1'
_symmetry_space_group_name_H-M 'P -1'
_atom_sites_solution_hydrogens geom
_atom_sites_solution_primary direct
_atom_sites_solution_secondary difmap
_audit_creation_method SHELXL-97
_cell_angle_alpha 74.1840(10)
_cell_angle_beta 74.6450(10)
_cell_angle_gamma 68.8530(10)
_cell_formula_units_Z 1
_cell_length_a 12.5493(10)
_cell_length_b 12.7014(11)
_cell_length_c 22.4890(19)
_cell_measurement_reflns_used 9919
_cell_measurement_temperature 100(2)
_cell_measurement_theta_max 27.49
_cell_measurement_theta_min 2.32
_cell_volume 3160.8(5)
_computing_cell_refinement 'Bruker SAINT'
_computing_data_collection 'Bruker APEX2'
_computing_data_reduction 'Bruker SAINT'
_computing_molecular_graphics 'Bruker SHELXTL'
_computing_publication_material 'Bruker SHELXTL'
_computing_structure_refinement 'SHELXL-97 (Sheldrick, 2008)'
_computing_structure_solution 'SHELXS-97 (Sheldrick, 2008)'
_diffrn_ambient_temperature 100(2)
_diffrn_measured_fraction_theta_full 0.999
_diffrn_measured_fraction_theta_max 0.998
_diffrn_measurement_device_type 'Bruker APEX-II CCD'
_diffrn_measurement_method '\f and \w scans'
_diffrn_radiation_monochromator graphite
_diffrn_radiation_source 'fine-focus sealed tube'
_diffrn_radiation_type MoK\a
_diffrn_radiation_wavelength 0.71073
_diffrn_reflns_av_R_equivalents 0.0271
_diffrn_reflns_av_sigmaI/netI 0.0255
_diffrn_reflns_limit_h_max 15
_diffrn_reflns_limit_h_min -15
_diffrn_reflns_limit_k_max 15
_diffrn_reflns_limit_k_min -15
_diffrn_reflns_limit_l_max 27
_diffrn_reflns_limit_l_min -26
_diffrn_reflns_number 43502
_diffrn_reflns_theta_full 25.00
_diffrn_reflns_theta_max 25.35
_diffrn_reflns_theta_min 1.75
_exptl_absorpt_coefficient_mu 0.271
_exptl_absorpt_correction_T_max 0.9479
_exptl_absorpt_correction_T_min 0.9112
_exptl_absorpt_correction_type multi-scan
_exptl_absorpt_process_details SADABS
_exptl_crystal_colour Red
_exptl_crystal_density_diffrn 1.188
_exptl_crystal_description Block
_exptl_crystal_F_000 1206
_exptl_crystal_size_max 0.35
_exptl_crystal_size_mid 0.34
_exptl_crystal_size_min 0.20
_refine_diff_density_max 3.033
_refine_diff_density_min -0.961
_refine_diff_density_rms 0.093
_refine_ls_extinction_method none
_refine_ls_goodness_of_fit_ref 1.026
_refine_ls_hydrogen_treatment constr
_refine_ls_matrix_type full
_refine_ls_number_parameters 722
_refine_ls_number_reflns 11568
_refine_ls_number_restraints 0
_refine_ls_restrained_S_all 1.026
_refine_ls_R_factor_all 0.0716
_refine_ls_R_factor_gt 0.0643
_refine_ls_shift/su_max 0.002
_refine_ls_shift/su_mean 0.000
_refine_ls_structure_factor_coef Fsqd
_refine_ls_weighting_details 'calc w=1/[\s^2^(Fo^2^)+(0.0957P)^2^+8.0014P] where P=(Fo^2^+2Fc^2^)/3'
_refine_ls_weighting_scheme calc
_refine_ls_wR_factor_gt 0.1717
_refine_ls_wR_factor_ref 0.1793
_reflns_number_gt 10245
_reflns_number_total 11568
_reflns_threshold_expression >2sigma(I)
_cod_data_source_file ic2015868_si_001_11.cif
_cod_data_source_block (eta6-C6H6)Mo(N2)(CNArDipp2)2
_cod_database_code 4326576

loop_
_symmetry_equiv_pos_as_xyz
'x, y, z'
'-x, -y, -z'

loop_
_atom_site_label
_atom_site_type_symbol
_atom_site_fract_x
_atom_site_fract_y
_atom_site_fract_z
_atom_site_U_iso_or_equiv
_atom_site_adp_type
_atom_site_occupancy
_atom_site_symmetry_multiplicity
_atom_site_calc_flag
_atom_site_refinement_flags
Mo1 Mo 0.59526(3) -0.02659(3) 0.310740(14) 0.02932(12) Uani 1 1 d .
O1 O 0.4690(16) 0.5467(10) 0.5020(8) 0.146(6) Uani 0.50 1 d P
N1 N 0.8677(3) -0.0959(2) 0.30681(13) 0.0254(6) Uani 1 1 d .
N2 N 0.5933(2) 0.1545(2) 0.17888(13) 0.0254(6) Uani 1 1 d .
N3 N 0.6230(4) -0.1635(3) 0.26902(17) 0.0486(9) Uani 1 1 d .
N4 N 0.6415(5) -0.2371(4) 0.2513(2) 0.0741(14) Uani 1 1 d .
Si1 Si 0.4213(2) 0.5174(2) 0.45013(9) 0.0978(7) Uani 1 1 d .
C1 C 0.7682(3) -0.0664(3) 0.30519(15) 0.0241(7) Uani 1 1 d .
C2 C 0.5979(3) 0.0841(3) 0.22595(16) 0.0262(7) Uani 1 1 d .
C3 C 0.3974(4) 0.0023(5) 0.3545(2) 0.0592(13) Uani 1 1 d .
H58 H 0.3362 0.0035 0.3366 0.071 Uiso 1 1 calc R
C4 C 0.4645(5) -0.1005(5) 0.3868(3) 0.0715(17) Uani 1 1 d .
H3 H 0.4513 -0.1704 0.3883 0.086 Uiso 1 1 calc R
C5 C 0.5482(5) -0.1040(6) 0.4162(2) 0.0713(17) Uani 1 1 d .
H71 H 0.5872 -0.1740 0.4411 0.086 Uiso 1 1 calc R
C6 C 0.5769(5) -0.0016(6) 0.4093(2) 0.0673(15) Uani 1 1 d .
H44 H 0.6386 -0.0061 0.4278 0.081 Uiso 1 1 calc R
C7 C 0.5172(5) 0.1055(5) 0.3762(3) 0.0638(14) Uani 1 1 d .
H46 H 0.5363 0.1735 0.3716 0.077 Uiso 1 1 calc R
C8 C 0.4231(4) 0.1049(5) 0.3490(2) 0.0585(13) Uani 1 1 d .
H62 H 0.3782 0.1752 0.3272 0.070 Uiso 1 1 calc R
C9 C 0.9812(3) -0.1196(3) 0.31296(15) 0.0241(7) Uani 1 1 d .
C10 C 1.0054(3) -0.0631(3) 0.35113(15) 0.0254(7) Uani 1 1 d .
C11 C 1.1202(3) -0.0867(3) 0.35514(17) 0.0316(8) Uani 1 1 d .
H14 H 1.1381 -0.0477 0.3799 0.038 Uiso 1 1 calc R
C12 C 1.2102(3) -0.1665(3) 0.32365(18) 0.0346(8) Uani 1 1 d .
H36 H 1.2886 -0.1803 0.3261 0.042 Uiso 1 1 calc R
C13 C 1.1840(3) -0.2255(3) 0.28862(18) 0.0317(8) Uani 1 1 d .
H29 H 1.2451 -0.2820 0.2686 0.038 Uiso 1 1 calc R
C14 C 1.0706(3) -0.2037(3) 0.28228(16) 0.0271(7) Uani 1 1 d .
C15 C 0.9078(3) 0.0143(3) 0.38971(16) 0.0261(7) Uani 1 1 d .
C16 C 0.8555(3) 0.1295(3) 0.36328(17) 0.0305(8) Uani 1 1 d .
C17 C 0.7641(4) 0.1975(3) 0.40145(19) 0.0396(9) Uani 1 1 d .
H43 H 0.7274 0.2757 0.3843 0.047 Uiso 1 1 calc R
C18 C 0.7269(4) 0.1532(4) 0.4631(2) 0.0476(11) Uani 1 1 d .
H57 H 0.6652 0.2007 0.4883 0.057 Uiso 1 1 calc R
C19 C 0.7789(4) 0.0396(4) 0.48860(19) 0.0413(9) Uani 1 1 d .
H35 H 0.7525 0.0098 0.5314 0.050 Uiso 1 1 calc R
C20 C 0.8691(3) -0.0321(3) 0.45287(17) 0.0307(8) Uani 1 1 d .
C21 C 1.0424(3) -0.2699(3) 0.24558(18) 0.0303(8) Uani 1 1 d .
C22 C 0.9940(4) -0.3586(3) 0.2779(2) 0.0417(10) Uani 1 1 d .
C23 C 0.9723(4) -0.4217(4) 0.2431(3) 0.0534(12) Uani 1 1 d .
H56 H 0.9400 -0.4820 0.2644 0.064 Uiso 1 1 calc R
C24 C 0.9968(4) -0.3982(4) 0.1790(3) 0.0512(12) Uani 1 1 d .
H42 H 0.9817 -0.4424 0.1562 0.061 Uiso 1 1 calc R
C25 C 1.0432(3) -0.3108(3) 0.1471(2) 0.0397(9) Uani 1 1 d .
H40 H 1.0597 -0.2954 0.1024 0.048 Uiso 1 1 calc R
C26 C 1.0663(3) -0.2447(3) 0.17957(18) 0.0313(8) Uani 1 1 d .
C27 C 1.0203(4) -0.0310(4) 0.1420(2) 0.0511(11) Uani 1 1 d .
H11A H 0.9650 -0.0262 0.1170 0.077 Uiso 1 1 calc R
H11B H 1.0557 0.0306 0.1230 0.077 Uiso 1 1 calc R
H11C H 0.9794 -0.0226 0.1849 0.077 Uiso 1 1 calc R
C28 C 1.1138(3) -0.1462(3) 0.14383(18) 0.0349(8) Uani 1 1 d .
H48 H 1.1702 -0.1457 0.1678 0.042 Uiso 1 1 calc R
C29 C 1.1803(5) -0.1587(4) 0.0777(2) 0.0580(13) Uani 1 1 d .
H50A H 1.1258 -0.1471 0.0506 0.087 Uiso 1 1 calc R
H50B H 1.2367 -0.2361 0.0789 0.087 Uiso 1 1 calc R
H50C H 1.2213 -0.1012 0.0610 0.087 Uiso 1 1 calc R
C30 C 0.8470(6) -0.4049(6) 0.3744(3) 0.083(2) Uani 1 1 d .
H59A H 0.8434 -0.4685 0.3590 0.125 Uiso 1 1 calc R
H59B H 0.7877 -0.3338 0.3597 0.125 Uiso 1 1 calc R
H59C H 0.8326 -0.4222 0.4205 0.125 Uiso 1 1 calc R
C31 C 0.9688(5) -0.3894(4) 0.3490(2) 0.0535(12) Uani 1 1 d .
H38 H 0.9691 -0.3234 0.3651 0.064 Uiso 1 1 calc R
C32 C 1.0643(7) -0.4931(5) 0.3721(3) 0.104(3) Uani 1 1 d .
H60A H 1.0736 -0.5567 0.3525 0.156 Uiso 1 1 calc R
H60B H 1.0444 -0.5159 0.4179 0.156 Uiso 1 1 calc R
H60C H 1.1372 -0.4743 0.3609 0.156 Uiso 1 1 calc R
C33 C 0.9325(4) 0.2863(3) 0.29028(19) 0.0394(9) Uani 1 1 d .
H49A H 0.8668 0.3468 0.3078 0.059 Uiso 1 1 calc R
H49B H 0.9601 0.3159 0.2460 0.059 Uiso 1 1 calc R
H49C H 0.9956 0.2626 0.3138 0.059 Uiso 1 1 calc R
C34 C 0.8933(4) 0.1826(3) 0.29533(17) 0.0337(8) Uani 1 1 d .
H21 H 0.9613 0.1230 0.2764 0.040 Uiso 1 1 calc R
C35 C 0.7972(5) 0.2171(4) 0.2573(2) 0.0548(13) Uani 1 1 d .
H30A H 0.7762 0.1492 0.2587 0.082 Uiso 1 1 calc R
H30B H 0.8250 0.2495 0.2135 0.082 Uiso 1 1 calc R
H30C H 0.7288 0.2749 0.2752 0.082 Uiso 1 1 calc R
C36 C 0.9554(5) -0.1751(4) 0.5445(2) 0.0491(11) Uani 1 1 d .
H22A H 1.0118 -0.1343 0.5382 0.074 Uiso 1 1 calc R
H22B H 0.9909 -0.2573 0.5601 0.074 Uiso 1 1 calc R
H22C H 0.8869 -0.1442 0.5753 0.074 Uiso 1 1 calc R
C37 C 0.9188(4) -0.1584(3) 0.48203(17) 0.0339(8) Uani 1 1 d .
H34 H 0.9897 -0.1930 0.4521 0.041 Uiso 1 1 calc R
C38 C 0.8311(4) -0.2220(4) 0.4903(2) 0.0459(10) Uani 1 1 d .
H51A H 0.7624 -0.1927 0.5213 0.069 Uiso 1 1 calc R
H51B H 0.8669 -0.3046 0.5049 0.069 Uiso 1 1 calc R
H51C H 0.8080 -0.2094 0.4499 0.069 Uiso 1 1 calc R
C39 C 0.5728(3) 0.2120(3) 0.11887(15) 0.0253(7) Uani 1 1 d .
C40 C 0.5941(3) 0.3182(3) 0.09197(16) 0.0267(7) Uani 1 1 d .
C41 C 0.5761(3) 0.3685(3) 0.03036(17) 0.0311(8) Uani 1 1 d .
H101 H 0.5922 0.4389 0.0109 0.037 Uiso 1 1 calc R
C42 C 0.5358(3) 0.3194(4) -0.00306(17) 0.0365(9) Uani 1 1 d .
H23 H 0.5254 0.3552 -0.0450 0.044 Uiso 1 1 calc R
C43 C 0.5106(3) 0.2175(4) 0.02497(17) 0.0351(8) Uani 1 1 d .
H47 H 0.4816 0.1843 0.0021 0.042 Uiso 1 1 calc R
C44 C 0.5271(3) 0.1630(3) 0.08592(16) 0.0288(7) Uani 1 1 d .
C45 C 0.4905(3) 0.0578(3) 0.11507(16) 0.0303(8) Uani 1 1 d .
C46 C 0.5668(3) -0.0499(4) 0.10450(17) 0.0345(8) Uani 1 1 d .
C47 C 0.5262(4) -0.1447(4) 0.1273(2) 0.0411(9) Uani 1 1 d .
H41 H 0.5762 -0.2185 0.1202 0.049 Uiso 1 1 calc R
C48 C 0.4131(4) -0.1322(4) 0.1604(2) 0.0469(10) Uani 1 1 d .
H39 H 0.3869 -0.1978 0.1760 0.056 Uiso 1 1 calc R
C49 C 0.3386(4) -0.0257(4) 0.1707(2) 0.0440(10) Uani 1 1 d .
H53 H 0.2616 -0.0187 0.1933 0.053 Uiso 1 1 calc R
C50 C 0.3751(3) 0.0716(4) 0.14838(18) 0.0364(9) Uani 1 1 d .
C51 C 0.6294(3) 0.3846(3) 0.12533(17) 0.0293(7) Uani 1 1 d .
C52 C 0.7343(3) 0.4112(3) 0.10091(18) 0.0323(8) Uani 1 1 d .
C53 C 0.7601(4) 0.4817(3) 0.1298(2) 0.0443(10) Uani 1 1 d .
H54 H 0.8313 0.4990 0.1143 0.053 Uiso 1 1 calc R
C54 C 0.6846(5) 0.5264(4) 0.1800(2) 0.0542(12) Uani 1 1 d .
H33 H 0.7039 0.5735 0.1992 0.065 Uiso 1 1 calc R
C55 C 0.5814(5) 0.5025(4) 0.2023(2) 0.0512(12) Uani 1 1 d .
H18 H 0.5291 0.5350 0.2365 0.061 Uiso 1 1 calc R
C56 C 0.5507(4) 0.4319(3) 0.17634(18) 0.0375(9) Uani 1 1 d .
C57 C 0.7796(4) -0.1372(6) 0.1090(3) 0.0762(18) Uani 1 1 d .
H55A H 0.7758 -0.2161 0.1211 0.114 Uiso 1 1 calc R
H55B H 0.7631 -0.1057 0.1468 0.114 Uiso 1 1 calc R
H55C H 0.8575 -0.1375 0.0855 0.114 Uiso 1 1 calc R
C58 C 0.6910(3) -0.0640(4) 0.06824(19) 0.0376(9) Uani 1 1 d .
H28 H 0.7002 0.0145 0.0557 0.045 Uiso 1 1 calc R
C59 C 0.7129(4) -0.1056(5) 0.0087(2) 0.0561(12) Uani 1 1 d .
H64A H 0.7914 -0.1076 -0.0144 0.084 Uiso 1 1 calc R
H64B H 0.6558 -0.0534 -0.0172 0.084 Uiso 1 1 calc R
H64C H 0.7058 -0.1832 0.0188 0.084 Uiso 1 1 calc R
C60 C 0.2576(5) 0.1949(6) 0.2285(3) 0.0762(18) Uani 1 1 d .
H8A H 0.2114 0.1431 0.2506 0.114 Uiso 1 1 calc R
H8B H 0.2115 0.2739 0.2331 0.114 Uiso 1 1 calc R
H8C H 0.3278 0.1715 0.2465 0.114 Uiso 1 1 calc R
C61 C 0.2918(3) 0.1888(4) 0.1600(2) 0.0438(10) Uani 1 1 d .
H31 H 0.3340 0.2464 0.1386 0.053 Uiso 1 1 calc R
C62 C 0.1809(5) 0.2277(5) 0.1325(3) 0.0741(17) Uani 1 1 d .
H61A H 0.1397 0.1703 0.1501 0.111 Uiso 1 1 calc R
H61B H 0.2017 0.2355 0.0866 0.111 Uiso 1 1 calc R
H61C H 0.1305 0.3020 0.1431 0.111 Uiso 1 1 calc R
C63 C 0.9380(5) 0.3035(5) 0.0599(3) 0.0725(16) Uani 1 1 d .
H69A H 0.9609 0.3488 0.0804 0.109 Uiso 1 1 calc R
H69B H 0.9940 0.2890 0.0211 0.109 Uiso 1 1 calc R
H69C H 0.9366 0.2300 0.0883 0.109 Uiso 1 1 calc R
C64 C 0.8201(3) 0.3684(4) 0.04474(19) 0.0370(8) Uani 1 1 d .
H16 H 0.7917 0.3170 0.0304 0.044 Uiso 1 1 calc R
C65 C 0.8258(5) 0.4759(5) -0.0092(3) 0.0633(14) Uani 1 1 d .
H67A H 0.8514 0.5277 0.0050 0.095 Uiso 1 1 calc R
H67B H 0.7485 0.5166 -0.0200 0.095 Uiso 1 1 calc R
H67C H 0.8809 0.4505 -0.0463 0.095 Uiso 1 1 calc R
C66 C 0.3870(6) 0.4129(5) 0.2704(2) 0.0669(15) Uani 1 1 d .
H32A H 0.4470 0.3580 0.2939 0.100 Uiso 1 1 calc R
H32B H 0.3167 0.3892 0.2837 0.100 Uiso 1 1 calc R
H32C H 0.3688 0.4898 0.2788 0.100 Uiso 1 1 calc R
C67 C 0.4317(4) 0.4152(4) 0.1999(2) 0.0448(10) Uani 1 1 d .
H37 H 0.4378 0.3394 0.1918 0.054 Uiso 1 1 calc R
C68 C 0.3420(4) 0.5089(5) 0.1633(3) 0.0734(17) Uani 1 1 d .
H65A H 0.2640 0.5041 0.1834 0.110 Uiso 1 1 calc R
H65B H 0.3592 0.4976 0.1199 0.110 Uiso 1 1 calc R
H65C H 0.3456 0.5848 0.1631 0.110 Uiso 1 1 calc R
C69 C 0.5047(11) 0.5665(8) 0.3731(4) 0.140(4) Uani 1 1 d .
H68A H 0.4734 0.6503 0.3607 0.211 Uiso 1 1 calc R
H68B H 0.4985 0.5299 0.3415 0.211 Uiso 1 1 calc R
H68C H 0.5866 0.5452 0.3762 0.211 Uiso 1 1 calc R
C70 C 0.4048(7) 0.3790(6) 0.4526(5) 0.116(3) Uani 1 1 d .
H63A H 0.4797 0.3274 0.4357 0.174 Uiso 1 1 calc R
H63B H 0.3474 0.3908 0.4272 0.174 Uiso 1 1 calc R
H63C H 0.3784 0.3447 0.4962 0.174 Uiso 1 1 calc R
C71 C 0.2614(12) 0.6186(7) 0.4691(4) 0.178(6) Uani 1 1 d .
H52A H 0.2398 0.6190 0.5142 0.266 Uiso 1 1 calc R
H52B H 0.2085 0.5905 0.4571 0.266 Uiso 1 1 calc R
H52C H 0.2560 0.6970 0.4454 0.266 Uiso 1 1 calc R

loop_
_atom_site_aniso_label
_atom_site_aniso_U_11
_atom_site_aniso_U_22
_atom_site_aniso_U_33
_atom_site_aniso_U_23
_atom_site_aniso_U_13
_atom_site_aniso_U_12
Mo1 0.03002(19) 0.03354(19) 0.02432(18) 0.00151(13) -0.00456(12) -0.01544(13)
O1 0.224(18) 0.114(10) 0.140(10) -0.024(11) -0.114(12) -0.041(12)
N1 0.0317(17) 0.0185(13) 0.0252(14) -0.0035(11) -0.0018(11) -0.0098(12)
N2 0.0244(14) 0.0258(14) 0.0260(15) -0.0031(12) -0.0059(11) -0.0084(11)
N3 0.073(3) 0.037(2) 0.037(2) -0.0095(16) -0.0170(18) -0.0124(18)
N4 0.111(4) 0.061(3) 0.065(3) 0.002(2) -0.029(3) -0.046(3)
Si1 0.150(2) 0.1229(17) 0.0602(11) -0.0108(11) -0.0176(11) -0.0947(17)
C1 0.0302(19) 0.0199(16) 0.0193(16) -0.0011(12) -0.0014(13) -0.0086(13)
C2 0.0235(16) 0.0301(18) 0.0283(18) -0.0058(15) -0.0053(13) -0.0120(14)
C3 0.038(2) 0.086(4) 0.053(3) -0.004(3) -0.003(2) -0.030(3)
C4 0.058(3) 0.067(3) 0.079(4) -0.011(3) 0.028(3) -0.038(3)
C5 0.049(3) 0.084(4) 0.047(3) 0.018(3) 0.004(2) -0.014(3)
C6 0.047(3) 0.106(5) 0.046(3) -0.027(3) -0.002(2) -0.017(3)
C7 0.069(3) 0.061(3) 0.060(3) -0.018(3) -0.023(3) -0.008(3)
C8 0.040(2) 0.063(3) 0.057(3) -0.014(2) 0.000(2) -0.003(2)
C9 0.0260(16) 0.0172(15) 0.0252(16) 0.0002(13) -0.0025(13) -0.0069(13)
C10 0.0324(18) 0.0170(15) 0.0224(16) 0.0029(12) -0.0057(13) -0.0073(13)
C11 0.037(2) 0.0274(18) 0.0310(19) -0.0021(15) -0.0112(15) -0.0105(15)
C12 0.0275(18) 0.0323(19) 0.041(2) -0.0041(16) -0.0108(15) -0.0054(15)
C13 0.0283(18) 0.0228(17) 0.038(2) -0.0054(15) -0.0023(15) -0.0035(14)
C14 0.0304(18) 0.0179(15) 0.0288(18) -0.0026(13) 0.0004(14) -0.0083(13)
C15 0.0317(18) 0.0249(17) 0.0230(17) -0.0048(13) -0.0056(13) -0.0100(14)
C16 0.039(2) 0.0243(17) 0.0285(18) -0.0062(14) -0.0080(15) -0.0075(15)
C17 0.046(2) 0.0262(19) 0.039(2) -0.0086(16) -0.0046(17) -0.0019(16)
C18 0.049(2) 0.042(2) 0.040(2) -0.0155(19) 0.0045(19) -0.0027(19)
C19 0.048(2) 0.042(2) 0.0266(19) -0.0060(17) 0.0036(16) -0.0132(18)
C20 0.0377(19) 0.0292(18) 0.0256(18) -0.0028(14) -0.0054(15) -0.0131(15)
C21 0.0271(17) 0.0200(16) 0.041(2) -0.0113(15) 0.0017(15) -0.0068(14)
C22 0.044(2) 0.0241(18) 0.054(3) -0.0132(17) 0.0060(19) -0.0144(17)
C23 0.056(3) 0.031(2) 0.080(4) -0.021(2) 0.003(2) -0.023(2)
C24 0.048(3) 0.040(2) 0.078(3) -0.034(2) -0.008(2) -0.016(2)
C25 0.032(2) 0.038(2) 0.054(2) -0.0213(19) -0.0087(17) -0.0070(16)
C26 0.0215(16) 0.0288(18) 0.044(2) -0.0152(16) -0.0023(14) -0.0050(14)
C27 0.061(3) 0.037(2) 0.050(3) -0.007(2) 0.000(2) -0.017(2)
C28 0.036(2) 0.039(2) 0.034(2) -0.0077(16) -0.0037(16) -0.0194(17)
C29 0.064(3) 0.056(3) 0.045(3) -0.012(2) 0.011(2) -0.022(2)
C30 0.104(5) 0.084(4) 0.077(4) -0.032(3) 0.029(4) -0.067(4)
C31 0.073(3) 0.025(2) 0.054(3) -0.0063(19) 0.011(2) -0.022(2)
C32 0.132(6) 0.056(4) 0.060(4) 0.015(3) 0.003(4) 0.012(4)
C33 0.049(2) 0.034(2) 0.036(2) -0.0090(17) -0.0012(17) -0.0171(18)
C34 0.051(2) 0.0188(16) 0.0267(18) -0.0023(14) -0.0086(16) -0.0059(15)
C35 0.089(4) 0.044(2) 0.046(3) 0.016(2) -0.035(2) -0.038(3)
C36 0.076(3) 0.041(2) 0.037(2) 0.0041(18) -0.026(2) -0.024(2)
C37 0.047(2) 0.0307(19) 0.0246(18) 0.0008(14) -0.0089(15) -0.0153(16)
C38 0.058(3) 0.037(2) 0.046(2) 0.0043(18) -0.017(2) -0.023(2)
C39 0.0183(15) 0.0306(18) 0.0227(16) -0.0021(13) -0.0033(12) -0.0053(13)
C40 0.0178(15) 0.0278(17) 0.0280(17) -0.0014(14) -0.0045(13) -0.0023(13)
C41 0.0216(16) 0.0348(19) 0.0297(18) 0.0024(15) -0.0054(14) -0.0065(14)
C42 0.0267(18) 0.053(2) 0.0250(18) 0.0030(16) -0.0063(14) -0.0140(17)
C43 0.0253(18) 0.057(2) 0.0281(19) -0.0075(17) -0.0072(14) -0.0174(17)
C44 0.0189(16) 0.039(2) 0.0285(18) -0.0056(15) -0.0029(13) -0.0102(14)
C45 0.0259(17) 0.045(2) 0.0258(17) -0.0043(15) -0.0073(14) -0.0179(16)
C46 0.0332(19) 0.048(2) 0.0296(19) -0.0039(16) -0.0110(15) -0.0206(17)
C47 0.038(2) 0.045(2) 0.044(2) -0.0079(18) -0.0092(17) -0.0167(18)
C48 0.044(2) 0.053(3) 0.052(3) -0.002(2) -0.0075(19) -0.032(2)
C49 0.034(2) 0.061(3) 0.043(2) -0.010(2) 0.0008(17) -0.028(2)
C50 0.0308(19) 0.054(2) 0.0319(19) -0.0066(17) -0.0052(15) -0.0232(18)
C51 0.0350(19) 0.0185(16) 0.0287(18) 0.0010(13) -0.0103(14) -0.0027(14)
C52 0.043(2) 0.0194(16) 0.0337(19) 0.0036(14) -0.0146(16) -0.0103(15)
C53 0.062(3) 0.030(2) 0.048(2) -0.0007(18) -0.020(2) -0.0213(19)
C54 0.090(4) 0.029(2) 0.053(3) -0.0090(19) -0.022(3) -0.022(2)
C55 0.075(3) 0.029(2) 0.045(2) -0.0160(19) -0.011(2) -0.004(2)
C56 0.046(2) 0.0234(18) 0.032(2) -0.0006(15) -0.0102(17) -0.0003(16)
C57 0.033(2) 0.128(6) 0.059(3) -0.014(3) -0.010(2) -0.017(3)
C58 0.0289(19) 0.045(2) 0.039(2) -0.0072(17) -0.0041(16) -0.0139(17)
C59 0.049(3) 0.071(3) 0.058(3) -0.027(3) 0.005(2) -0.029(2)
C60 0.062(3) 0.094(4) 0.061(3) -0.036(3) -0.017(3) 0.008(3)
C61 0.029(2) 0.055(3) 0.049(2) -0.012(2) 0.0043(17) -0.0205(18)
C62 0.072(4) 0.075(4) 0.066(4) -0.023(3) -0.033(3) 0.009(3)
C63 0.050(3) 0.069(4) 0.098(5) -0.022(3) -0.016(3) -0.014(3)
C64 0.036(2) 0.043(2) 0.038(2) -0.0046(17) -0.0067(16) -0.0215(17)
C65 0.076(4) 0.059(3) 0.056(3) -0.007(2) 0.000(3) -0.034(3)
C66 0.087(4) 0.059(3) 0.044(3) -0.016(2) 0.010(3) -0.021(3)
C67 0.046(2) 0.033(2) 0.039(2) -0.0059(17) 0.0004(18) 0.0011(18)
C68 0.040(3) 0.078(4) 0.067(3) 0.013(3) -0.003(2) -0.001(2)
C69 0.260(13) 0.092(6) 0.077(5) -0.013(4) 0.013(6) -0.098(7)
C70 0.094(6) 0.059(4) 0.167(9) 0.005(5) -0.015(5) -0.017(4)
C71 0.319(17) 0.061(5) 0.082(6) -0.029(4) 0.016(8) -0.005(7)

loop_
_atom_type_symbol
_atom_type_description
_atom_type_scat_dispersion_real
_atom_type_scat_dispersion_imag
_atom_type_scat_source
C C 0.0033 0.0016 'International Tables Vol C Tables 4.2.6.8 and 6.1.1.4'
H H 0.0000 0.0000 'International Tables Vol C Tables 4.2.6.8 and 6.1.1.4'
N N 0.0061 0.0033 'International Tables Vol C Tables 4.2.6.8 and 6.1.1.4'
Si Si 0.0817 0.0704 'International Tables Vol C Tables 4.2.6.8 and 6.1.1.4'
Mo Mo -1.6832 0.6857 'International Tables Vol C Tables 4.2.6.8 and 6.1.1.4'
O O 0.0106 0.0060 'International Tables Vol C Tables 4.2.6.8 and 6.1.1.4'

loop_
_geom_angle_atom_site_label_1
_geom_angle_atom_site_label_2
_geom_angle_atom_site_label_3
_geom_angle
_geom_angle_site_symmetry_1
_geom_angle_site_symmetry_3
C1 Mo1 C2 92.63(13) . .
C1 Mo1 N3 90.50(15) . .
C2 Mo1 N3 91.74(14) . .
C1 Mo1 C6 86.00(16) . .
C2 Mo1 C6 131.9(2) . .
N3 Mo1 C6 136.3(2) . .
C1 Mo1 C4 128.9(2) . .
C2 Mo1 C4 138.4(2) . .
N3 Mo1 C4 85.6(2) . .
C6 Mo1 C4 64.0(2) . .
C1 Mo1 C7 102.97(17) . .
C2 Mo1 C7 99.24(17) . .
N3 Mo1 C7 162.1(2) . .
C6 Mo1 C7 35.8(2) . .
C4 Mo1 C7 76.8(2) . .
C1 Mo1 C5 98.04(17) . .
C2 Mo1 C5 162.62(18) . .
N3 Mo1 C5 101.8(2) . .
C6 Mo1 C5 36.4(2) . .
C4 Mo1 C5 34.5(2) . .
C7 Mo1 C5 65.0(2) . .
C1 Mo1 C8 139.15(17) . .
C2 Mo1 C8 88.55(17) . .
N3 Mo1 C8 130.30(19) . .
C6 Mo1 C8 63.9(2) . .
C4 Mo1 C8 63.2(2) . .
C7 Mo1 C8 36.98(19) . .
C5 Mo1 C8 74.4(2) . .
C1 Mo1 C3 160.04(16) . .
C2 Mo1 C3 105.10(16) . .
N3 Mo1 C3 97.94(19) . .
C6 Mo1 C3 75.39(19) . .
C4 Mo1 C3 35.1(2) . .
C7 Mo1 C3 65.6(2) . .
C5 Mo1 C3 62.59(19) . .
C8 Mo1 C3 35.35(19) . .
O1 O1 Si1 78.0(11) 2_666 .
O1 O1 Si1 62.2(11) 2_666 2_666
Si1 O1 Si1 140.2(8) . 2_666
C1 N1 C9 172.7(3) . .
C2 N2 C39 160.5(3) . .
N4 N3 Mo1 174.6(4) . .
O1 Si1 O1 39.8(8) . 2_666
O1 Si1 C70 125.8(6) . .
O1 Si1 C70 93.0(5) 2_666 .
O1 Si1 C69 105.8(8) . .
O1 Si1 C69 102.2(8) 2_666 .
C70 Si1 C69 110.3(4) . .
O1 Si1 C71 95.7(7) . .
O1 Si1 C71 129.9(6) 2_666 .
C70 Si1 C71 104.2(5) . .
C69 Si1 C71 114.5(5) . .
N1 C1 Mo1 174.3(3) . .
N2 C2 Mo1 175.1(3) . .
C4 C3 C8 118.2(5) . .
C4 C3 Mo1 70.2(3) . .
C8 C3 Mo1 71.3(3) . .
C4 C3 H58 120.9 . .
C8 C3 H58 120.9 . .
Mo1 C3 H58 129.9 . .
C5 C4 C3 122.3(5) . .
C5 C4 Mo1 73.6(3) . .
C3 C4 Mo1 74.7(3) . .
C5 C4 H3 118.8 . .
C3 C4 H3 118.8 . .
Mo1 C4 H3 124.5 . .
C4 C5 C6 119.6(5) . .
C4 C5 Mo1 71.9(3) . .
C6 C5 Mo1 70.0(3) . .
C4 C5 H71 120.2 . .
C6 C5 H71 120.2 . .
Mo1 C5 H71 130.4 . .
C7 C6 C5 122.4(5) . .
C7 C6 Mo1 73.9(3) . .
C5 C6 Mo1 73.6(3) . .
C7 C6 H44 118.8 . .
C5 C6 H44 118.8 . .
Mo1 C6 H44 125.5 . .
C6 C7 C8 115.3(5) . .
C6 C7 Mo1 70.4(3) . .
C8 C7 Mo1 72.0(3) . .
C6 C7 H46 122.4 . .
C8 C7 H46 122.4 . .
Mo1 C7 H46 127.1 . .
C3 C8 C7 122.0(5) . .
C3 C8 Mo1 73.3(3) . .
C7 C8 Mo1 71.1(3) . .
C3 C8 H62 119.0 . .
C7 C8 H62 119.0 . .
Mo1 C8 H62 129.1 . .
N1 C9 C10 119.7(3) . .
N1 C9 C14 119.1(3) . .
C10 C9 C14 121.2(3) . .
C11 C10 C9 118.3(3) . .
C11 C10 C15 121.4(3) . .
C9 C10 C15 120.2(3) . .
C10 C11 C12 121.5(3) . .
C10 C11 H14 119.3 . .
C12 C11 H14 119.3 . .
C13 C12 C11 119.4(3) . .
C13 C12 H36 120.3 . .
C11 C12 H36 120.3 . .
C14 C13 C12 121.4(3) . .
C14 C13 H29 119.3 . .
C12 C13 H29 119.3 . .
C13 C14 C9 118.2(3) . .
C13 C14 C21 121.2(3) . .
C9 C14 C21 120.6(3) . .
C16 C15 C20 120.9(3) . .
C16 C15 C10 120.8(3) . .
C20 C15 C10 118.4(3) . .
C17 C16 C15 118.2(3) . .
C17 C16 C34 119.1(3) . .
C15 C16 C34 122.6(3) . .
C18 C17 C16 121.1(4) . .
C18 C17 H43 119.4 . .
C16 C17 H43 119.4 . .
C17 C18 C19 120.1(4) . .
C17 C18 H57 119.9 . .
C19 C18 H57 119.9 . .
C18 C19 C20 121.2(4) . .
C18 C19 H35 119.4 . .
C20 C19 H35 119.4 . .
C19 C20 C15 118.4(3) . .
C19 C20 C37 119.2(3) . .
C15 C20 C37 122.3(3) . .
C26 C21 C22 120.3(3) . .
C26 C21 C14 120.2(3) . .
C22 C21 C14 119.5(3) . .
C23 C22 C21 118.7(4) . .
C23 C22 C31 119.5(4) . .
C21 C22 C31 121.8(4) . .
C24 C23 C22 121.0(4) . .
C24 C23 H56 119.5 . .
C22 C23 H56 119.5 . .
C23 C24 C25 120.6(4) . .
C23 C24 H42 119.7 . .
C25 C24 H42 119.7 . .
C24 C25 C26 120.7(4) . .
C24 C25 H40 119.6 . .
C26 C25 H40 119.6 . .
C25 C26 C21 118.6(4) . .
C25 C26 C28 120.2(4) . .
C21 C26 C28 121.1(3) . .
C28 C27 H11A 109.5 . .
C28 C27 H11B 109.5 . .
H11A C27 H11B 109.5 . .
C28 C27 H11C 109.5 . .
H11A C27 H11C 109.5 . .
H11B C27 H11C 109.5 . .
C27 C28 C26 112.0(3) . .
C27 C28 C29 110.0(4) . .
C26 C28 C29 114.4(3) . .
C27 C28 H48 106.7 . .
C26 C28 H48 106.7 . .
C29 C28 H48 106.7 . .
C28 C29 H50A 109.5 . .
C28 C29 H50B 109.5 . .
H50A C29 H50B 109.5 . .
C28 C29 H50C 109.5 . .
H50A C29 H50C 109.5 . .
H50B C29 H50C 109.5 . .
C31 C30 H59A 109.5 . .
C31 C30 H59B 109.5 . .
H59A C30 H59B 109.5 . .
C31 C30 H59C 109.5 . .
H59A C30 H59C 109.5 . .
H59B C30 H59C 109.5 . .
C32 C31 C22 110.1(4) . .
C32 C31 C30 112.7(5) . .
C22 C31 C30 111.7(5) . .
C32 C31 H38 107.4 . .
C22 C31 H38 107.4 . .
C30 C31 H38 107.4 . .
C31 C32 H60A 109.5 . .
C31 C32 H60B 109.5 . .
H60A C32 H60B 109.5 . .
C31 C32 H60C 109.5 . .
H60A C32 H60C 109.5 . .
H60B C32 H60C 109.5 . .
C34 C33 H49A 109.5 . .
C34 C33 H49B 109.5 . .
H49A C33 H49B 109.5 . .
C34 C33 H49C 109.5 . .
H49A C33 H49C 109.5 . .
H49B C33 H49C 109.5 . .
C16 C34 C35 111.6(4) . .
C16 C34 C33 111.6(3) . .
C35 C34 C33 110.2(3) . .
C16 C34 H21 107.7 . .
C35 C34 H21 107.7 . .
C33 C34 H21 107.7 . .
C34 C35 H30A 109.5 . .
C34 C35 H30B 109.5 . .
H30A C35 H30B 109.5 . .
C34 C35 H30C 109.5 . .
H30A C35 H30C 109.5 . .
H30B C35 H30C 109.5 . .
C37 C36 H22A 109.5 . .
C37 C36 H22B 109.5 . .
H22A C36 H22B 109.5 . .
C37 C36 H22C 109.5 . .
H22A C36 H22C 109.5 . .
H22B C36 H22C 109.5 . .
C20 C37 C36 112.6(3) . .
C20 C37 C38 110.1(3) . .
C36 C37 C38 110.7(3) . .
C20 C37 H34 107.7 . .
C36 C37 H34 107.7 . .
C38 C37 H34 107.7 . .
C37 C38 H51A 109.5 . .
C37 C38 H51B 109.5 . .
H51A C38 H51B 109.5 . .
C37 C38 H51C 109.5 . .
H51A C38 H51C 109.5 . .
H51B C38 H51C 109.5 . .
N2 C39 C40 120.9(3) . .
N2 C39 C44 118.5(3) . .
C40 C39 C44 120.6(3) . .
C41 C40 C39 117.6(3) . .
C41 C40 C51 117.3(3) . .
C39 C40 C51 125.1(3) . .
C42 C41 C40 122.3(3) . .
C42 C41 H101 118.9 . .
C40 C41 H101 118.9 . .
C41 C42 C43 119.4(3) . .
C41 C42 H23 120.3 . .
C43 C42 H23 120.3 . .
C42 C43 C44 121.1(3) . .
C42 C43 H47 119.4 . .
C44 C43 H47 119.4 . .
C43 C44 C39 118.8(3) . .
C43 C44 C45 118.5(3) . .
C39 C44 C45 122.6(3) . .
C46 C45 C50 121.6(3) . .
C46 C45 C44 119.7(3) . .
C50 C45 C44 118.4(3) . .
C47 C46 C45 118.3(4) . .
C47 C46 C58 120.4(4) . .
C45 C46 C58 121.3(3) . .
C48 C47 C46 120.6(4) . .
C48 C47 H41 119.7 . .
C46 C47 H41 119.7 . .
C49 C48 C47 120.7(4) . .
C49 C48 H39 119.6 . .
C47 C48 H39 119.6 . .
C48 C49 C50 120.7(4) . .
C48 C49 H53 119.7 . .
C50 C49 H53 119.7 . .
C49 C50 C45 118.1(4) . .
C49 C50 C61 120.1(3) . .
C45 C50 C61 121.8(3) . .
C52 C51 C56 120.2(3) . .
C52 C51 C40 119.7(3) . .
C56 C51 C40 119.6(3) . .
C53 C52 C51 118.5(4) . .
C53 C52 C64 118.2(4) . .
C51 C52 C64 123.3(3) . .
C54 C53 C52 121.4(4) . .
C54 C53 H54 119.3 . .
C52 C53 H54 119.3 . .
C55 C54 C53 119.6(4) . .
C55 C54 H33 120.2 . .
C53 C54 H33 120.2 . .
C54 C55 C56 122.0(4) . .
C54 C55 H18 119.0 . .
C56 C55 H18 119.0 . .
C55 C56 C51 118.2(4) . .
C55 C56 C67 119.7(4) . .
C51 C56 C67 121.9(4) . .
C58 C57 H55A 109.5 . .
C58 C57 H55B 109.5 . .
H55A C57 H55B 109.5 . .
C58 C57 H55C 109.5 . .
H55A C57 H55C 109.5 . .
H55B C57 H55C 109.5 . .
C59 C58 C57 112.3(4) . .
C59 C58 C46 112.4(3) . .
C57 C58 C46 111.9(4) . .
C59 C58 H28 106.6 . .
C57 C58 H28 106.6 . .
C46 C58 H28 106.6 . .
C58 C59 H64A 109.5 . .
C58 C59 H64B 109.5 . .
H64A C59 H64B 109.5 . .
C58 C59 H64C 109.5 . .
H64A C59 H64C 109.5 . .
H64B C59 H64C 109.5 . .
C61 C60 H8A 109.5 . .
C61 C60 H8B 109.5 . .
H8A C60 H8B 109.5 . .
C61 C60 H8C 109.5 . .
H8A C60 H8C 109.5 . .
H8B C60 H8C 109.5 . .
C60 C61 C50 112.6(4) . .
C60 C61 C62 108.7(4) . .
C50 C61 C62 114.1(4) . .
C60 C61 H31 107.0 . .
C50 C61 H31 107.0 . .
C62 C61 H31 107.0 . .
C61 C62 H61A 109.5 . .
C61 C62 H61B 109.5 . .
H61A C62 H61B 109.5 . .
C61 C62 H61C 109.5 . .
H61A C62 H61C 109.5 . .
H61B C62 H61C 109.5 . .
C64 C63 H69A 109.5 . .
C64 C63 H69B 109.5 . .
H69A C63 H69B 109.5 . .
C64 C63 H69C 109.5 . .
H69A C63 H69C 109.5 . .
H69B C63 H69C 109.5 . .
C63 C64 C52 111.8(4) . .
C63 C64 C65 109.9(4) . .
C52 C64 C65 107.8(4) . .
C63 C64 H16 109.1 . .
C52 C64 H16 109.1 . .
C65 C64 H16 109.1 . .
C64 C65 H67A 109.5 . .
C64 C65 H67B 109.5 . .
H67A C65 H67B 109.5 . .
C64 C65 H67C 109.5 . .
H67A C65 H67C 109.5 . .
H67B C65 H67C 109.5 . .
C67 C66 H32A 109.5 . .
C67 C66 H32B 109.5 . .
H32A C66 H32B 109.5 . .
C67 C66 H32C 109.5 . .
H32A C66 H32C 109.5 . .
H32B C66 H32C 109.5 . .
C56 C67 C66 113.9(4) . .
C56 C67 C68 110.7(4) . .
C66 C67 C68 109.1(4) . .
C56 C67 H37 107.6 . .
C66 C67 H37 107.6 . .
C68 C67 H37 107.6 . .
C67 C68 H65A 109.5 . .
C67 C68 H65B 109.5 . .
H65A C68 H65B 109.5 . .
C67 C68 H65C 109.5 . .
H65A C68 H65C 109.5 . .
H65B C68 H65C 109.5 . .
Si1 C69 H68A 109.5 . .
Si1 C69 H68B 109.5 . .
H68A C69 H68B 109.5 . .
Si1 C69 H68C 109.5 . .
H68A C69 H68C 109.5 . .
H68B C69 H68C 109.5 . .
Si1 C70 H63A 109.5 . .
Si1 C70 H63B 109.5 . .
H63A C70 H63B 109.5 . .
Si1 C70 H63C 109.5 . .
H63A C70 H63C 109.5 . .
H63B C70 H63C 109.5 . .
Si1 C71 H52A 109.5 . .
Si1 C71 H52B 109.5 . .
H52A C71 H52B 109.5 . .
Si1 C71 H52C 109.5 . .
H52A C71 H52C 109.5 . .
H52B C71 H52C 109.5 . .

loop_
_geom_bond_atom_site_label_1
_geom_bond_atom_site_label_2
_geom_bond_distance
_geom_bond_site_symmetry_2
Mo1 C1 2.020(3) .
Mo1 C2 2.038(3) .
Mo1 N3 2.075(4) .
Mo1 C6 2.264(5) .
Mo1 C4 2.291(5) .
Mo1 C7 2.310(5) .
Mo1 C5 2.312(5) .
Mo1 C8 2.322(5) .
Mo1 C3 2.348(5) .
O1 O1 1.17(2) 2_666
O1 Si1 1.620(12) .
O1 Si1 1.792(13) 2_666
N1 C1 1.175(4) .
N1 C9 1.382(4) .
N2 C2 1.184(5) .
N2 C39 1.390(4) .
N3 N4 1.041(6) .
Si1 O1 1.792(13) 2_666
Si1 C70 1.827(8) .
Si1 C69 1.846(8) .
Si1 C71 1.961(12) .
C3 C4 1.399(8) .
C3 C8 1.418(8) .
C3 H58 0.9500 .
C4 C5 1.365(9) .
C4 H3 0.9500 .
C5 C6 1.430(9) .
C5 H71 0.9500 .
C6 C7 1.405(8) .
C6 H44 0.9500 .
C7 C8 1.469(8) .
C7 H46 0.9500 .
C8 H62 0.9500 .
C9 C10 1.406(5) .
C9 C14 1.415(5) .
C10 C11 1.385(5) .
C10 C15 1.501(5) .
C11 C12 1.395(5) .
C11 H14 0.9500 .
C12 C13 1.388(5) .
C12 H36 0.9500 .
C13 C14 1.387(5) .
C13 H29 0.9500 .
C14 C21 1.504(5) .
C15 C16 1.402(5) .
C15 C20 1.409(5) .
C16 C17 1.402(5) .
C16 C34 1.516(5) .
C17 C18 1.371(6) .
C17 H43 0.9500 .
C18 C19 1.380(6) .
C18 H57 0.9500 .
C19 C20 1.389(5) .
C19 H35 0.9500 .
C20 C37 1.521(5) .
C21 C26 1.404(5) .
C21 C22 1.407(5) .
C22 C23 1.392(6) .
C22 C31 1.515(6) .
C23 C24 1.364(7) .
C23 H56 0.9500 .
C24 C25 1.378(6) .
C24 H42 0.9500 .
C25 C26 1.394(5) .
C25 H40 0.9500 .
C26 C28 1.518(5) .
C27 C28 1.507(6) .
C27 H11A 0.9800 .
C27 H11B 0.9800 .
C27 H11C 0.9800 .
C28 C29 1.520(6) .
C28 H48 1.0000 .
C29 H50A 0.9800 .
C29 H50B 0.9800 .
C29 H50C 0.9800 .
C30 C31 1.548(8) .
C30 H59A 0.9800 .
C30 H59B 0.9800 .
C30 H59C 0.9800 .
C31 C32 1.502(8) .
C31 H38 1.0000 .
C32 H60A 0.9800 .
C32 H60B 0.9800 .
C32 H60C 0.9800 .
C33 C34 1.532(5) .
C33 H49A 0.9800 .
C33 H49B 0.9800 .
C33 H49C 0.9800 .
C34 C35 1.529(6) .
C34 H21 1.0000 .
C35 H30A 0.9800 .
C35 H30B 0.9800 .
C35 H30C 0.9800 .
C36 C37 1.529(5) .
C36 H22A 0.9800 .
C36 H22B 0.9800 .
C36 H22C 0.9800 .
C37 C38 1.533(6) .
C37 H34 1.0000 .
C38 H51A 0.9800 .
C38 H51B 0.9800 .
C38 H51C 0.9800 .
C39 C40 1.410(5) .
C39 C44 1.414(5) .
C40 C41 1.399(5) .
C40 C51 1.502(5) .
C41 C42 1.375(6) .
C41 H101 0.9500 .
C42 C43 1.385(6) .
C42 H23 0.9500 .
C43 C44 1.389(5) .
C43 H47 0.9500 .
C44 C45 1.494(5) .
C45 C46 1.398(6) .
C45 C50 1.416(5) .
C46 C47 1.393(6) .
C46 C58 1.527(5) .
C47 C48 1.391(6) .
C47 H41 0.9500 .
C48 C49 1.379(7) .
C48 H39 0.9500 .
C49 C50 1.391(6) .
C49 H53 0.9500 .
C50 C61 1.524(6) .
C51 C52 1.410(5) .
C51 C56 1.414(5) .
C52 C53 1.402(5) .
C52 C64 1.511(6) .
C53 C54 1.375(7) .
C53 H54 0.9500 .
C54 C55 1.371(7) .
C54 H33 0.9500 .
C55 C56 1.396(6) .
C55 H18 0.9500 .
C56 C67 1.518(6) .
C57 C58 1.507(6) .
C57 H55A 0.9800 .
C57 H55B 0.9800 .
C57 H55C 0.9800 .
C58 C59 1.494(6) .
C58 H28 1.0000 .
C59 H64A 0.9800 .
C59 H64B 0.9800 .
C59 H64C 0.9800 .
C60 C61 1.502(7) .
C60 H8A 0.9800 .
C60 H8B 0.9800 .
C60 H8C 0.9800 .
C61 C62 1.535(7) .
C61 H31 1.0000 .
C62 H61A 0.9800 .
C62 H61B 0.9800 .
C62 H61C 0.9800 .
C63 C64 1.490(7) .
C63 H69A 0.9800 .
C63 H69B 0.9800 .
C63 H69C 0.9800 .
C64 C65 1.570(6) .
C64 H16 1.0000 .
C65 H67A 0.9800 .
C65 H67B 0.9800 .
C65 H67C 0.9800 .
C66 C67 1.532(6) .
C66 H32A 0.9800 .
C66 H32B 0.9800 .
C66 H32C 0.9800 .
C67 C68 1.533(6) .
C67 H37 1.0000 .
C68 H65A 0.9800 .
C68 H65B 0.9800 .
C68 H65C 0.9800 .
C69 H68A 0.9800 .
C69 H68B 0.9800 .
C69 H68C 0.9800 .
C70 H63A 0.9800 .
C70 H63B 0.9800 .
C70 H63C 0.9800 .
C71 H52A 0.9800 .
C71 H52B 0.9800 .
C71 H52C 0.9800 .
